data_2021197
loop_
_publ_author_name
'Rajam, Ammaiyappan'
'Muthiah, Packianathan Thomas'
'Butcher, Raymond John'
'Jasinski, Jerry P.'
'Wikaira, Jan'

_publ_section_title
;
 Design of two series of 1:1 cocrystals involving
 4-amino-5-chloro-2,6-dimethylpyrimidine and carboxylic acids
;
_journal_coeditor_code SK3691
_journal_issue 9
_journal_name_full 'Acta Crystallographica Section C'
_journal_page_first
;
;
_journal_paper_doi 10.1107/S2053229618009154
_journal_volume 74
_journal_year 2018
_chemical_formula_iupac 'C5 H3 Br O2 S, C6 H8 Cl N3'
_chemical_formula_moiety 'C5 H3 Br O2 S, C6 H8 Cl N3'
_chemical_formula_sum 'C11 H11 Br Cl N3 O2 S'
_chemical_formula_weight 364.65
_chemical_name_systematic
;
4-Amino-5-chloro-2,6-dimethylpyrimidine--3-bromothiophene-2-carboxylic acid
(1/1)
;
_space_group_crystal_system triclinic
_space_group_IT_number 2
_space_group_name_Hall '-P 1'
_space_group_name_H-M_alt 'P -1'
_symmetry_space_group_name_Hall '-P 1'
_symmetry_space_group_name_H-M 'P -1'
_atom_sites_solution_hydrogens mixed
_atom_sites_solution_primary direct
_atom_sites_solution_secondary difmap
_audit_creation_method SHELXL-2018/1
_cell_angle_alpha 79.629(2)
_cell_angle_beta 79.596(2)
_cell_angle_gamma 75.895(2)
_cell_formula_units_Z 2
_cell_length_a 7.5237(4)
_cell_length_b 7.5739(4)
_cell_length_c 12.5089(7)
_cell_measurement_reflns_used 9311
_cell_measurement_temperature 100(2)
_cell_measurement_theta_max 33.1758
_cell_measurement_theta_min 2.8016
_cell_volume 673.00(6)
_computing_cell_refinement
;
SAINT (Bruker, 2014)
;
_computing_data_collection
;
APEX2 (Bruker, 2014)
;
_computing_data_reduction
;
SAINT (Bruker, 2014)
;
_computing_molecular_graphics
;
SHELXTL (Sheldrick, 2008)
;
_computing_publication_material
;
SHELXTL (Sheldrick, 2008)
;
_computing_structure_refinement
;
SHELXL2018 (Sheldrick, 2015b)
;
_computing_structure_solution
;
SHELXS97 (Sheldrick, 2008)
;
_diffrn_ambient_temperature 100(2)
_diffrn_measured_fraction_theta_full 0.991
_diffrn_measured_fraction_theta_max 0.987
_diffrn_measurement_device_type 'Bruker D8 Quest CMOS'
_diffrn_measurement_method 'omega and phi scans'
_diffrn_radiation_type MoK\a
_diffrn_radiation_wavelength 0.71073
_diffrn_reflns_av_R_equivalents 0.0321
_diffrn_reflns_limit_h_max 10
_diffrn_reflns_limit_h_min -11
_diffrn_reflns_limit_k_max 11
_diffrn_reflns_limit_k_min -11
_diffrn_reflns_limit_l_max 19
_diffrn_reflns_limit_l_min -19
_diffrn_reflns_number 13063
_diffrn_reflns_theta_full 25.242
_diffrn_reflns_theta_max 33.200
_diffrn_reflns_theta_min 2.802
_exptl_absorpt_coefficient_mu 3.408
_exptl_absorpt_correction_T_max 0.7465
_exptl_absorpt_correction_T_min 0.5390
_exptl_absorpt_correction_type multi-scan
_exptl_absorpt_process_details
;
(APEX2; Bruker, 2014)
;
_exptl_crystal_colour colourless
_exptl_crystal_density_diffrn 1.799
_exptl_crystal_description block
_exptl_crystal_F_000 364
_exptl_crystal_size_max 0.310
_exptl_crystal_size_mid 0.270
_exptl_crystal_size_min 0.210
_refine_diff_density_max 0.673
_refine_diff_density_min -0.524
_refine_ls_extinction_method none
_refine_ls_goodness_of_fit_ref 1.043
_refine_ls_hydrogen_treatment mixed
_refine_ls_matrix_type full
_refine_ls_number_parameters 187
_refine_ls_number_reflns 5103
_refine_ls_number_restraints 0
_refine_ls_restrained_S_all 1.043
_refine_ls_R_factor_all 0.0425
_refine_ls_R_factor_gt 0.0336
_refine_ls_shift/su_max 0.000
_refine_ls_shift/su_mean 0.000
_refine_ls_structure_factor_coef Fsqd
_refine_ls_weighting_details 'w=1/[\s^2^(Fo^2^)+(0.0100P)^2^+0.8813P] where P=(Fo^2^+2Fc^2^)/3'
_refine_ls_weighting_scheme calc
_refine_ls_wR_factor_gt 0.0661
_refine_ls_wR_factor_ref 0.0695
_reflns_number_gt 4471
_reflns_number_total 5103
_reflns_threshold_expression 'I > 2\s(I)'
_cod_data_source_file sk3691sup1.cif
_cod_data_source_block COCRYSTAL-1
_cod_database_code 2021197
_shelx_space_group_comment
;
The symmetry employed for this shelxl refinement is uniquely defined
by the following loop, which should always be used as a source of
symmetry information in preference to the above space-group names.
They are only intended as comments.
;

loop_
_space_group_symop_operation_xyz
'x, y, z'
'-x, -y, -z'

loop_
_atom_site_type_symbol
_atom_site_label
_atom_site_fract_x
_atom_site_fract_y
_atom_site_fract_z
_atom_site_U_iso_or_equiv
_atom_site_adp_type
_atom_site_calc_flag
_atom_site_occupancy
_atom_site_disorder_assembly
_atom_site_disorder_group
Br Br1 0.17359(2) -0.20786(2) 0.99807(2) 0.01468(5) Uani d 1 . .
S S1 0.71218(6) -0.09607(6) 0.83962(4) 0.01414(9) Uani d 1 . .
O O1B 0.4649(2) 0.1721(2) 0.71276(12) 0.0203(3) Uani d 1 . .
H H1A 0.396(5) 0.264(5) 0.673(3) 0.050(10) Uiso d 1 . .
O O2B 0.1948(2) 0.1035(2) 0.79633(13) 0.0221(3) Uani d 1 . .
C C1B 0.3626(3) 0.0767(2) 0.78633(15) 0.0134(3) Uani d 1 . .
C C2B 0.4747(2) -0.0686(2) 0.85783(14) 0.0113(3) Uani d 1 . .
C C3B 0.4191(2) -0.1903(2) 0.94601(15) 0.0108(3) Uani d 1 . .
C C4B 0.5662(2) -0.3038(2) 0.99870(15) 0.0131(3) Uani d 1 . .
H H4AA 0.550993 -0.393948 1.061103 0.016 Uiso calc 1 . .
C C5B 0.7327(3) -0.2678(2) 0.94879(16) 0.0156(3) Uani d 1 . .
H H5AA 0.847630 -0.331186 0.972153 0.019 Uiso calc 1 . .
Cl Cl1 0.20623(6) 0.53889(6) 0.26918(4) 0.01714(9) Uani d 1 . .
N N1A 0.2875(2) 0.4395(2) 0.58151(13) 0.0135(3) Uani d 1 . .
C C1A 0.2123(2) 0.6060(2) 0.61071(15) 0.0128(3) Uani d 1 . .
N N3A 0.1304(2) 0.7519(2) 0.54593(13) 0.0127(3) Uani d 1 . .
N N4A 0.0334(2) 0.8728(2) 0.37794(14) 0.0146(3) Uani d 1 . .
H H4B1 -0.013(4) 0.970(4) 0.401(2) 0.027(7) Uiso d 1 . .
H H4B2 0.012(4) 0.856(4) 0.318(2) 0.027(7) Uiso d 1 . .
C C4A 0.1219(2) 0.7307(2) 0.44175(14) 0.0111(3) Uani d 1 . .
C C5A 0.2057(2) 0.5596(2) 0.40456(14) 0.0117(3) Uani d 1 . .
C C6A 0.2853(2) 0.4153(2) 0.47652(15) 0.0129(3) Uani d 1 . .
C C7A 0.2190(3) 0.6288(3) 0.72665(16) 0.0184(4) Uani d 1 . .
H H7BA 0.346202 0.583683 0.742949 0.028 Uiso calc 1 . .
H H7BB 0.137498 0.558307 0.777376 0.028 Uiso calc 1 . .
H H7BC 0.177617 0.759176 0.735254 0.028 Uiso calc 1 . .
C C8A 0.3708(3) 0.2269(3) 0.44675(17) 0.0193(4) Uani d 1 . .
H H8B1 0.413316 0.144726 0.511493 0.029 Uiso calc 0.50(3) A 1
H H8B2 0.476348 0.233326 0.388531 0.029 Uiso calc 0.50(3) A 1
H H8B3 0.278688 0.179407 0.420768 0.029 Uiso calc 0.50(3) A 1
H H8B4 0.376237 0.229615 0.367619 0.029 Uiso calc 0.50(3) A 2
H H8B5 0.295740 0.140367 0.486933 0.029 Uiso calc 0.50(3) A 2
H H8B6 0.496375 0.187476 0.466240 0.029 Uiso calc 0.50(3) A 2

loop_
_atom_site_aniso_label
_atom_site_aniso_U_11
_atom_site_aniso_U_22
_atom_site_aniso_U_33
_atom_site_aniso_U_12
_atom_site_aniso_U_13
_atom_site_aniso_U_23
Br1 0.01179(8) 0.01544(8) 0.01657(9) -0.00349(6) -0.00291(6) -0.00006(6)
S1 0.01211(18) 0.01347(19) 0.0168(2) -0.00285(14) -0.00211(15) -0.00203(15)
O1B 0.0187(6) 0.0178(6) 0.0202(7) -0.0021(5) -0.0034(5) 0.0064(5)
O2B 0.0174(6) 0.0246(7) 0.0219(8) -0.0032(5) -0.0092(6) 0.0072(6)
C1B 0.0168(8) 0.0131(7) 0.0107(8) -0.0022(6) -0.0044(6) -0.0018(6)
C2B 0.0122(7) 0.0107(7) 0.0115(8) -0.0014(6) -0.0042(6) -0.0018(6)
C3B 0.0104(7) 0.0098(7) 0.0131(8) -0.0016(5) -0.0033(6) -0.0034(6)
C4B 0.0161(7) 0.0106(7) 0.0139(8) -0.0024(6) -0.0075(6) -0.0002(6)
C5B 0.0147(7) 0.0130(8) 0.0196(9) -0.0008(6) -0.0076(7) -0.0019(6)
Cl1 0.0222(2) 0.0184(2) 0.01073(19) -0.00160(16) -0.00411(16) -0.00395(15)
N1A 0.0160(7) 0.0110(6) 0.0125(7) -0.0013(5) -0.0039(5) 0.0004(5)
C1A 0.0138(7) 0.0125(7) 0.0118(8) -0.0030(6) -0.0034(6) 0.0006(6)
N3A 0.0156(7) 0.0112(6) 0.0111(7) -0.0026(5) -0.0035(5) -0.0004(5)
N4A 0.0205(7) 0.0100(7) 0.0123(7) 0.0002(6) -0.0063(6) -0.0002(5)
C4A 0.0112(7) 0.0110(7) 0.0111(7) -0.0030(5) -0.0019(6) -0.0005(6)
C5A 0.0146(7) 0.0115(7) 0.0090(7) -0.0025(6) -0.0023(6) -0.0012(5)
C6A 0.0131(7) 0.0118(7) 0.0130(8) -0.0029(6) -0.0012(6) -0.0001(6)
C7A 0.0242(9) 0.0207(9) 0.0106(8) -0.0035(7) -0.0062(7) -0.0012(6)
C8A 0.0225(9) 0.0122(8) 0.0203(9) 0.0017(7) -0.0032(7) -0.0023(7)

loop_
_atom_type_symbol
_atom_type_description
_atom_type_scat_dispersion_real
_atom_type_scat_dispersion_imag
_atom_type_scat_source
C C 0.0033 0.0016 'International Tables Vol C Tables 4.2.6.8 and 6.1.1.4'
H H 0.0000 0.0000 'International Tables Vol C Tables 4.2.6.8 and 6.1.1.4'
N N 0.0061 0.0033 'International Tables Vol C Tables 4.2.6.8 and 6.1.1.4'
O O 0.0106 0.0060 'International Tables Vol C Tables 4.2.6.8 and 6.1.1.4'
S S 0.1246 0.1234 'International Tables Vol C Tables 4.2.6.8 and 6.1.1.4'
Cl Cl 0.1484 0.1585 'International Tables Vol C Tables 4.2.6.8 and 6.1.1.4'
Br Br -0.2901 2.4595 'International Tables Vol C Tables 4.2.6.8 and 6.1.1.4'

loop_
_geom_angle_atom_site_label_1
_geom_angle_atom_site_label_2
_geom_angle_atom_site_label_3
_geom_angle_site_symmetry_1
_geom_angle_site_symmetry_3
_geom_angle
C3B Br1 Br1 . 2_557 118.11(5)
C3B Br1 Cl1 . 1_546 102.47(5)
Br1 Br1 Cl1 2_557 1_546 111.923(11)
C3B Br1 S1 . 2_657 73.14(5)
Br1 Br1 S1 2_557 2_657 69.809(10)
Cl1 Br1 S1 1_546 2_657 73.552(12)
C5B S1 C2B . . 91.90(9)
C1B O1B H1A . . 112(2)
O2B C1B O1B . . 124.83(17)
O2B C1B C2B . . 122.74(17)
O1B C1B C2B . . 112.43(15)
C3B C2B C1B . . 129.82(16)
C3B C2B S1 . . 110.12(12)
C1B C2B S1 . . 119.99(13)
C2B C3B C4B . . 113.85(15)
C2B C3B Br1 . . 125.30(13)
C4B C3B Br1 . . 120.84(13)
C5B C4B C3B . . 111.48(16)
C5B C4B H4AA . . 124.3
C3B C4B H4AA . . 124.3
C4B C5B S1 . . 112.65(13)
C4B C5B H5AA . . 123.7
S1 C5B H5AA . . 123.7
C1A N1A C6A . . 118.14(15)
N3A C1A N1A . . 125.43(17)
N3A C1A C7A . . 117.73(16)
N1A C1A C7A . . 116.83(15)
C1A N3A C4A . . 117.78(15)
C4A N4A H4B1 . . 121(2)
C4A N4A H4B2 . . 118.9(19)
H4B1 N4A H4B2 . . 120(3)
N4A C4A N3A . . 118.32(16)
N4A C4A C5A . . 122.24(16)
N3A C4A C5A . . 119.44(15)
C6A C5A C4A . . 119.30(16)
C6A C5A Cl1 . . 121.77(14)
C4A C5A Cl1 . . 118.93(13)
N1A C6A C5A . . 119.82(16)
N1A C6A C8A . . 116.65(16)
C5A C6A C8A . . 123.52(17)
C1A C7A H7BA . . 109.5
C1A C7A H7BB . . 109.5
H7BA C7A H7BB . . 109.5
C1A C7A H7BC . . 109.5
H7BA C7A H7BC . . 109.5
H7BB C7A H7BC . . 109.5
C6A C8A H8B1 . . 109.5
C6A C8A H8B2 . . 109.5
H8B1 C8A H8B2 . . 109.5
C6A C8A H8B3 . . 109.5
H8B1 C8A H8B3 . . 109.5
H8B2 C8A H8B3 . . 109.5
C6A C8A H8B4 . . 109.5
C6A C8A H8B5 . . 109.5
H8B4 C8A H8B5 . . 109.5
C6A C8A H8B6 . . 109.5
H8B4 C8A H8B6 . . 109.5
H8B5 C8A H8B6 . . 109.5

loop_
_geom_bond_atom_site_label_1
_geom_bond_atom_site_label_2
_geom_bond_site_symmetry_2
_geom_bond_distance
Br1 C3B . 1.8729(17)
Br1 Br1 2_557 3.5693(4)
Br1 Cl1 1_546 3.6014(5)
Br1 S1 2_657 3.6656(5)
S1 C5B . 1.7083(19)
S1 C2B . 1.7253(17)
O1B C1B . 1.318(2)
O1B H1A . 0.89(3)
O2B C1B . 1.216(2)
C1B C2B . 1.479(2)
C2B C3B . 1.377(2)
C3B C4B . 1.412(2)
C4B C5B . 1.362(3)
C4B H4AA . 0.9500
C5B H5AA . 0.9500
Cl1 C5A . 1.7276(18)
N1A C1A . 1.337(2)
N1A C6A . 1.362(2)
C1A N3A . 1.335(2)
C1A C7A . 1.502(3)
N3A C4A . 1.356(2)
N4A C4A . 1.331(2)
N4A H4B1 . 0.81(3)
N4A H4B2 . 0.83(3)
C4A C5A . 1.416(2)
C5A C6A . 1.373(2)
C6A C8A . 1.499(3)
C7A H7BA . 0.9800
C7A H7BB . 0.9800
C7A H7BC . 0.9800
C8A H8B1 . 0.9800
C8A H8B2 . 0.9800
C8A H8B3 . 0.9800
C8A H8B4 . 0.9800
C8A H8B5 . 0.9800
C8A H8B6 . 0.9800

loop_
_geom_hbond_atom_site_label_D
_geom_hbond_atom_site_label_H
_geom_hbond_atom_site_label_A
_geom_hbond_site_symmetry_A
_geom_hbond_distance_DH
_geom_hbond_distance_HA
_geom_hbond_distance_DA
_geom_hbond_angle_DHA
_geom_hbond_publ_flag
O1B H1A N1A . 0.89(3) 1.73(4) 2.618(2) 172(3) yes
C5B H5AA Br1 1_655 0.95 2.92 3.6281(18) 132.7 yes
N4A H4B1 N3A 2_576 0.81(3) 2.25(3) 3.058(2) 176(3) yes
N4A H4B2 O2B 2_566 0.83(3) 2.23(3) 2.965(2) 148(3) yes
C8A H8B4 Cl1 . 0.98 2.59 3.119(2) 113.9 yes

loop_
_geom_torsion_atom_site_label_1
_geom_torsion_atom_site_label_2
_geom_torsion_atom_site_label_3
_geom_torsion_atom_site_label_4
_geom_torsion_site_symmetry_1
_geom_torsion
O2B C1B C2B C3B . -2.5(3)
O1B C1B C2B C3B . 177.09(18)
O2B C1B C2B S1 . -179.15(15)
O1B C1B C2B S1 . 0.4(2)
C5B S1 C2B C3B . 0.04(14)
C5B S1 C2B C1B . 177.34(15)
C1B C2B C3B C4B . -176.64(17)
S1 C2B C3B C4B . 0.32(19)
C1B C2B C3B Br1 . 2.0(3)
S1 C2B C3B Br1 . 178.93(9)
Br1 Br1 C3B C2B 2_557 -39.37(17)
Cl1 Br1 C3B C2B 1_546 -162.85(14)
S1 Br1 C3B C2B 2_657 -94.57(15)
Br1 Br1 C3B C4B 2_557 139.14(12)
Cl1 Br1 C3B C4B 1_546 15.66(15)
S1 Br1 C3B C4B 2_657 83.94(14)
C2B C3B C4B C5B . -0.6(2)
Br1 C3B C4B C5B . -179.30(13)
C3B C4B C5B S1 . 0.7(2)
C2B S1 C5B C4B . -0.41(15)
C6A N1A C1A N3A . 1.6(3)
C6A N1A C1A C7A . -179.29(16)
N1A C1A N3A C4A . 0.1(3)
C7A C1A N3A C4A . -179.07(16)
C1A N3A C4A N4A . 177.07(16)
C1A N3A C4A C5A . -2.6(2)
N4A C4A C5A C6A . -176.19(17)
N3A C4A C5A C6A . 3.4(3)
N4A C4A C5A Cl1 . 4.3(2)
N3A C4A C5A Cl1 . -176.06(13)
C1A N1A C6A C5A . -0.6(3)
C1A N1A C6A C8A . -179.97(16)
C4A C5A C6A N1A . -1.8(3)
Cl1 C5A C6A N1A . 177.67(13)
C4A C5A C6A C8A . 177.52(17)
Cl1 C5A C6A C8A . -3.0(3)

_cod_database_fobs_code 2021197
